data_7207785
loop_
_publ_author_name
'Wang, Hong-Mei'
'Han, Yi'
'Niu, Yun-Yin'
'Zhang, Zhen-Hua'
'Hou, Hong-Wei'
'Zhu, Yu'

_publ_section_title
;
 External template-assisted self-assembly: design and synthesis of the
 [MoOS3Cu3]+ based supramolecular polymeric clusters
;
_journal_issue 9
_journal_name_full CrystEngComm
_journal_page_first 3125
_journal_paper_doi 10.1039/c2ce06518e
_journal_volume 14
_journal_year 2012
_chemical_formula_moiety
;2(C25 H20 Cu3 I Mo N5 O S3),
4(C1.50 H3.50 N0.50 O0.50), C3 N O
;
_chemical_formula_sum 'C62 H68 Cu6 I2 Mo2 N14 O6 S6'
_chemical_formula_weight 2124.58
_chemical_name_systematic
;
?
;
_space_group_IT_number 15
_symmetry_cell_setting monoclinic
_symmetry_space_group_name_Hall '-C 2yc'
_symmetry_space_group_name_H-M 'C 1 2/c 1'
_atom_sites_solution_hydrogens geom
_atom_sites_solution_primary direct
_atom_sites_solution_secondary difmap
_audit_creation_method SHELXL-97
_cell_angle_alpha 90.00
_cell_angle_beta 96.336(4)
_cell_angle_gamma 90.00
_cell_formula_units_Z 4
_cell_length_a 21.2500(10)
_cell_length_b 21.2819(8)
_cell_length_c 18.1026(7)
_cell_measurement_reflns_used 5493
_cell_measurement_temperature 291(2)
_cell_measurement_theta_max 26.3147
_cell_measurement_theta_min 2.9591
_cell_volume 8136.7(6)
_computing_cell_refinement
;
CrysAlisPro, Oxford Diffraction Ltd.,
Version 1.171.34.40 (release 27-08-2010 CrysAlis171 .NET)
(compiled Aug 27 2010,11:50:40)
;
_computing_data_collection
;
CrysAlisPro, Oxford Diffraction Ltd.,
Version 1.171.34.40 (release 27-08-2010 CrysAlis171 .NET)
(compiled Aug 27 2010,11:50:40)
;
_computing_data_reduction
;
CrysAlisPro, Oxford Diffraction Ltd.,
Version 1.171.34.40 (release 27-08-2010 CrysAlis171 .NET)
(compiled Aug 27 2010,11:50:40)
;
_computing_molecular_graphics 'SHELXL-97 (Sheldrick, 1997)'
_computing_publication_material 'SHELXL-97 (Sheldrick, 1997)'
_computing_structure_refinement 'SHELXL-97 (Sheldrick, 1997)'
_computing_structure_solution 'SHELXS-97 (Sheldrick, 1990)'
_diffrn_ambient_temperature 291(2)
_diffrn_measured_fraction_theta_full 0.996
_diffrn_measured_fraction_theta_max 0.996
_diffrn_measurement_device_type 'Xcalibur, Eos, Gemini'
_diffrn_measurement_method '\w scans'
_diffrn_radiation_monochromator graphite
_diffrn_radiation_source 'fine-focus sealed tube'
_diffrn_radiation_type MoK\a
_diffrn_radiation_wavelength 0.71073
_diffrn_reflns_av_R_equivalents 0.0375
_diffrn_reflns_av_sigmaI/netI 0.0549
_diffrn_reflns_limit_h_max 17
_diffrn_reflns_limit_h_min -26
_diffrn_reflns_limit_k_max 25
_diffrn_reflns_limit_k_min -26
_diffrn_reflns_limit_l_max 22
_diffrn_reflns_limit_l_min -22
_diffrn_reflns_number 18816
_diffrn_reflns_theta_full 26.37
_diffrn_reflns_theta_max 26.37
_diffrn_reflns_theta_min 2.97
_exptl_absorpt_coefficient_mu 2.800
_exptl_absorpt_correction_T_max 0.5412
_exptl_absorpt_correction_T_min 0.4872
_exptl_absorpt_correction_type multi-scan
_exptl_absorpt_process_details
;
CrysAlisPro, Oxford Diffraction Ltd.,
Version 1.171.34.40 (release 27-08-2010 CrysAlis171 .NET)
(compiled Aug 27 2010,11:50:40)
Empirical absorption correction using spherical harmonics,
implemented in SCALE3 ABSPACK scaling algorithm.
;
_exptl_crystal_colour red
_exptl_crystal_density_diffrn 1.734
_exptl_crystal_density_method 'not measured'
_exptl_crystal_description block
_exptl_crystal_F_000 4184
_exptl_crystal_size_max 0.30
_exptl_crystal_size_mid 0.30
_exptl_crystal_size_min 0.25
_refine_diff_density_max 1.128
_refine_diff_density_min -0.778
_refine_diff_density_rms 0.118
_refine_ls_extinction_method none
_refine_ls_goodness_of_fit_ref 1.048
_refine_ls_hydrogen_treatment constr
_refine_ls_matrix_type full
_refine_ls_number_parameters 410
_refine_ls_number_reflns 8301
_refine_ls_number_restraints 4
_refine_ls_restrained_S_all 1.050
_refine_ls_R_factor_all 0.0750
_refine_ls_R_factor_gt 0.0511
_refine_ls_shift/su_max 0.001
_refine_ls_shift/su_mean 0.000
_refine_ls_structure_factor_coef Fsqd
_refine_ls_weighting_details 'calc w=1/[\s^2^(Fo^2^)+(0.0583P)^2^+21.1802P] where P=(Fo^2^+2Fc^2^)/3'
_refine_ls_weighting_scheme calc
_refine_ls_wR_factor_gt 0.1197
_refine_ls_wR_factor_ref 0.1324
_reflns_number_gt 6169
_reflns_number_total 8301
_reflns_threshold_expression >2sigma(I)
_cod_data_source_file c2ce06518e.txt
_cod_data_source_block nyy0303
_cod_depositor_comments
;
The following automatic conversions were performed:

'_symmetry_cell_setting' value 'Monoclinic' changed to 'monoclinic'
according to /home/saulius/struct/CIF-dictionaries/cif_core.dic
dictionary named 'cif_core.dic' version 2.4.1 from 2010-06-29.

Automatic conversion script
Id: cif_fix_values 1715 2011-07-08 13:25:40Z adriana 
;
_cod_original_sg_symbol_H-M C2/c
_cod_database_code 7207785

loop_
_symmetry_equiv_pos_as_xyz
'x, y, z'
'-x, y, -z+1/2'
'x+1/2, y+1/2, z'
'-x+1/2, y+1/2, -z+1/2'
'-x, -y, -z'
'x, -y, z-1/2'
'-x+1/2, -y+1/2, -z'
'x+1/2, -y+1/2, z-1/2'

loop_
_atom_site_label
_atom_site_type_symbol
_atom_site_fract_x
_atom_site_fract_y
_atom_site_fract_z
_atom_site_U_iso_or_equiv
_atom_site_adp_type
_atom_site_occupancy
_atom_site_symmetry_multiplicity
_atom_site_calc_flag
_atom_site_refinement_flags
I1 I 0.38714(3) -0.14045(2) 0.07014(3) 0.06080(16) Uani 1 1 d .
Mo1 Mo 0.21525(2) 0.01756(2) -0.00410(2) 0.03117(13) Uani 1 1 d .
Cu1 Cu 0.31835(4) 0.08788(3) -0.02574(4) 0.03625(18) Uani 1 1 d .
Cu2 Cu 0.28544(4) -0.08913(3) 0.01048(4) 0.0405(2) Uani 1 1 d .
Cu3 Cu 0.23805(3) 0.04295(3) 0.14125(3) 0.03706(18) Uani 1 1 d .
S1 S 0.29158(8) -0.00967(6) -0.07495(7) 0.0370(3) Uani 1 1 d .
S2 S 0.24047(8) 0.11328(6) 0.04642(7) 0.0372(3) Uani 1 1 d .
S3 S 0.21661(8) -0.05378(7) 0.08904(8) 0.0404(4) Uani 1 1 d .
O1 O 0.1427(2) 0.0188(2) -0.0549(2) 0.0572(13) Uani 1 1 d .
O2 O 0.4401(5) 0.2898(5) -0.0092(6) 0.167(4) Uiso 1 1 d .
O3 O 0.0742(11) 0.2351(10) -0.3092(12) 0.178(8) Uiso 0.50 1 d P
O4 O -0.0142(15) 0.2006(14) 0.1947(14) 0.238(12) Uiso 0.50 1 d P
N8 N 0.0000 0.2842(7) 0.2500 0.115(4) Uiso 1 2 d SD
N1 N 0.3182(3) 0.1474(2) -0.1170(2) 0.0431(13) Uani 1 1 d .
N2 N 0.2568(3) 0.3384(2) -0.4360(2) 0.0409(12) Uani 1 1 d .
N3 N 0.3124(2) 0.0514(2) 0.2192(2) 0.0377(11) Uani 1 1 d .
N4 N 0.5930(2) 0.0859(2) 0.4687(3) 0.0392(12) Uani 1 1 d .
N5 N 0.1532(2) 0.0556(2) 0.1903(2) 0.0400(12) Uani 1 1 d .
N6 N 0.5178(6) 0.3544(5) 0.0268(5) 0.123(3) Uiso 1 1 d .
N7 N 0.1192(7) 0.1999(6) -0.1956(7) 0.072(4) Uiso 0.50 1 d PD
C1 C 0.3269(4) 0.2092(3) -0.1138(3) 0.059(2) Uani 1 1 d .
H1 H 0.3391 0.2273 -0.0677 0.070 Uiso 1 1 calc R
C2 C 0.3188(4) 0.2479(3) -0.1753(3) 0.060(2) Uani 1 1 d .
H2 H 0.3245 0.2910 -0.1699 0.072 Uiso 1 1 calc R
C3 C 0.3021(3) 0.2224(3) -0.2450(3) 0.0438(15) Uani 1 1 d .
C4 C 0.2939(4) 0.1574(3) -0.2482(3) 0.057(2) Uani 1 1 d .
H4 H 0.2830 0.1377 -0.2937 0.069 Uiso 1 1 calc R
C5 C 0.3020(4) 0.1225(3) -0.1842(3) 0.057(2) Uani 1 1 d .
H5 H 0.2958 0.0793 -0.1877 0.069 Uiso 1 1 calc R
C6 C 0.3067(3) 0.3504(3) -0.3868(3) 0.0443(15) Uani 1 1 d .
H6 H 0.3313 0.3854 -0.3947 0.053 Uiso 1 1 calc R
C7 C 0.3238(3) 0.3139(3) -0.3249(3) 0.0487(17) Uani 1 1 d .
H7 H 0.3588 0.3248 -0.2919 0.058 Uiso 1 1 calc R
C8 C 0.2892(3) 0.2617(2) -0.3122(3) 0.0400(14) Uani 1 1 d .
C9 C 0.2389(3) 0.2472(3) -0.3654(3) 0.0501(18) Uani 1 1 d .
H9 H 0.2154 0.2109 -0.3605 0.060 Uiso 1 1 calc R
C10 C 0.2240(3) 0.2861(3) -0.4247(3) 0.0459(16) Uani 1 1 d .
H10 H 0.1896 0.2758 -0.4589 0.055 Uiso 1 1 calc R
C11 C 0.3591(3) 0.0097(3) 0.2241(3) 0.0492(17) Uani 1 1 d .
H11 H 0.3550 -0.0250 0.1926 0.059 Uiso 1 1 calc R
C12 C 0.4133(3) 0.0145(3) 0.2731(4) 0.0516(17) Uani 1 1 d .
H12 H 0.4440 -0.0167 0.2747 0.062 Uiso 1 1 calc R
C13 C 0.4221(3) 0.0660(3) 0.3199(3) 0.0370(13) Uani 1 1 d .
C14 C 0.3737(3) 0.1095(3) 0.3156(3) 0.0420(15) Uani 1 1 d .
H14 H 0.3769 0.1447 0.3462 0.050 Uiso 1 1 calc R
C15 C 0.3204(3) 0.1003(3) 0.2658(3) 0.0447(15) Uani 1 1 d .
H15 H 0.2882 0.1300 0.2645 0.054 Uiso 1 1 calc R
C16 C 0.5681(3) 0.0306(3) 0.4487(4) 0.059(2) Uani 1 1 d .
H16 H 0.5896 -0.0051 0.4675 0.071 Uiso 1 1 calc R
C17 C 0.5132(3) 0.0217(3) 0.4024(4) 0.059(2) Uani 1 1 d .
H17 H 0.4984 -0.0187 0.3913 0.070 Uiso 1 1 calc R
C18 C 0.4802(3) 0.0732(3) 0.3724(3) 0.0382(14) Uani 1 1 d .
C19 C 0.5039(4) 0.1304(3) 0.3953(4) 0.065(2) Uani 1 1 d .
H19 H 0.4827 0.1668 0.3783 0.078 Uiso 1 1 calc R
C20 C 0.5586(4) 0.1349(3) 0.4429(4) 0.067(2) Uani 1 1 d .
H20 H 0.5725 0.1748 0.4580 0.080 Uiso 1 1 calc R
C21 C 0.1431(3) 0.0348(3) 0.2574(3) 0.0420(15) Uani 1 1 d .
H21 H 0.1778 0.0205 0.2886 0.050 Uiso 1 1 calc R
C22 C 0.0854(3) 0.0330(3) 0.2832(3) 0.0414(14) Uani 1 1 d .
H22 H 0.0815 0.0186 0.3310 0.050 Uiso 1 1 calc R
C23 C 0.0320(3) 0.0530(3) 0.2372(3) 0.0364(13) Uani 1 1 d .
C24 C 0.0418(3) 0.0743(3) 0.1680(3) 0.0528(18) Uani 1 1 d .
H24 H 0.0077 0.0878 0.1352 0.063 Uiso 1 1 calc R
C25 C 0.1018(3) 0.0758(4) 0.1469(3) 0.0539(18) Uani 1 1 d .
H25 H 0.1072 0.0916 0.1002 0.065 Uiso 1 1 calc R
C26 C 0.5735(10) 0.3231(9) 0.0223(10) 0.211(8) Uiso 1 1 d .
H26A H 0.5912 0.3105 0.0712 0.317 Uiso 1 1 calc R
H26B H 0.6028 0.3503 0.0010 0.317 Uiso 1 1 calc R
H26C H 0.5658 0.2866 -0.0085 0.317 Uiso 1 1 calc R
C27 C 0.5219(8) 0.4175(7) 0.0547(8) 0.170(6) Uiso 1 1 d .
H27A H 0.4803 0.4355 0.0517 0.255 Uiso 1 1 calc R
H27B H 0.5479 0.4421 0.0255 0.255 Uiso 1 1 calc R
H27C H 0.5404 0.4172 0.1055 0.255 Uiso 1 1 calc R
C28 C 0.4553(13) 0.3399(12) 0.0159(12) 0.236(10) Uiso 1 1 d .
H28 H 0.4249 0.3685 0.0279 0.283 Uiso 1 1 calc R
C29 C 0.1554(13) 0.2171(13) -0.1280(12) 0.154(10) Uiso 0.50 1 d PD
H29A H 0.1306 0.2106 -0.0873 0.230 Uiso 0.50 1 calc PR
H29B H 0.1671 0.2606 -0.1300 0.230 Uiso 0.50 1 calc PR
H29C H 0.1929 0.1917 -0.1208 0.230 Uiso 0.50 1 calc PR
C30 C 0.1193(12) 0.1362(8) -0.2081(13) 0.123(8) Uiso 0.50 1 d PD
H30A H 0.1422 0.1274 -0.2497 0.184 Uiso 0.50 1 calc PR
H30B H 0.0765 0.1216 -0.2185 0.184 Uiso 0.50 1 calc PR
H30C H 0.1393 0.1152 -0.1647 0.184 Uiso 0.50 1 calc PR
C31 C 0.0985(14) 0.2427(16) -0.2394(14) 0.163(11) Uiso 0.50 1 d PD
H31 H 0.1004 0.2836 -0.2210 0.196 Uiso 0.50 1 calc PR
C32 C -0.0273(13) 0.3452(12) 0.2880(13) 0.278(12) Uiso 1 1 d .
C33 C 0.0112(11) 0.2530(11) 0.1847(10) 0.109(7) Uiso 0.50 1 d PD

loop_
_atom_site_aniso_label
_atom_site_aniso_U_11
_atom_site_aniso_U_22
_atom_site_aniso_U_33
_atom_site_aniso_U_23
_atom_site_aniso_U_13
_atom_site_aniso_U_12
I1 0.0606(3) 0.0496(3) 0.0678(3) 0.0011(2) -0.0125(2) 0.0079(2)
Mo1 0.0316(3) 0.0338(3) 0.0264(2) -0.00314(18) -0.00465(19) 0.0005(2)
Cu1 0.0381(4) 0.0390(4) 0.0304(3) 0.0039(3) -0.0020(3) -0.0005(3)
Cu2 0.0520(5) 0.0338(4) 0.0347(4) -0.0021(3) 0.0001(3) 0.0041(3)
Cu3 0.0326(4) 0.0478(4) 0.0297(3) -0.0049(3) -0.0013(3) 0.0005(3)
S1 0.0500(10) 0.0343(7) 0.0268(6) -0.0014(5) 0.0050(6) 0.0024(7)
S2 0.0440(9) 0.0326(7) 0.0348(7) -0.0038(6) 0.0032(6) 0.0030(6)
S3 0.0492(10) 0.0370(8) 0.0354(7) 0.0002(6) 0.0065(7) -0.0032(7)
O1 0.047(3) 0.072(3) 0.048(2) -0.008(2) -0.018(2) 0.005(2)
N1 0.056(4) 0.038(3) 0.035(3) 0.007(2) 0.002(2) -0.004(2)
N2 0.059(4) 0.032(2) 0.030(2) 0.0015(19) -0.003(2) 0.003(2)
N3 0.031(3) 0.049(3) 0.033(2) -0.003(2) 0.001(2) 0.001(2)
N4 0.037(3) 0.040(3) 0.039(3) -0.005(2) -0.005(2) 0.002(2)
N5 0.036(3) 0.051(3) 0.034(3) -0.004(2) 0.004(2) 0.006(2)
C1 0.099(6) 0.041(4) 0.032(3) 0.003(3) -0.007(3) -0.012(4)
C2 0.099(6) 0.035(3) 0.042(4) 0.003(3) -0.004(4) -0.010(4)
C3 0.058(4) 0.035(3) 0.037(3) 0.006(2) 0.000(3) 0.005(3)
C4 0.109(7) 0.031(3) 0.031(3) 0.004(2) -0.001(3) 0.003(4)
C5 0.103(7) 0.033(3) 0.035(3) 0.002(3) 0.002(4) 0.001(4)
C6 0.054(4) 0.035(3) 0.043(3) 0.011(2) 0.003(3) -0.006(3)
C7 0.061(5) 0.040(3) 0.042(3) 0.005(3) -0.006(3) 0.005(3)
C8 0.059(4) 0.027(3) 0.034(3) 0.004(2) 0.006(3) 0.005(3)
C9 0.073(5) 0.031(3) 0.043(3) 0.007(3) -0.007(3) -0.009(3)
C10 0.060(5) 0.035(3) 0.042(3) 0.002(2) 0.000(3) -0.008(3)
C11 0.043(4) 0.051(4) 0.050(4) -0.019(3) -0.013(3) 0.009(3)
C12 0.041(4) 0.049(4) 0.060(4) -0.017(3) -0.015(3) 0.011(3)
C13 0.031(3) 0.044(3) 0.035(3) 0.001(2) 0.002(2) -0.003(3)
C14 0.040(4) 0.038(3) 0.046(3) -0.013(3) -0.006(3) 0.005(3)
C15 0.034(4) 0.051(4) 0.048(3) -0.006(3) -0.002(3) 0.010(3)
C16 0.054(5) 0.043(4) 0.072(5) -0.009(3) -0.025(4) 0.014(3)
C17 0.051(5) 0.043(4) 0.075(5) -0.011(3) -0.026(4) -0.003(3)
C18 0.031(3) 0.044(3) 0.038(3) -0.004(2) -0.004(2) 0.002(3)
C19 0.048(5) 0.042(4) 0.097(6) 0.004(4) -0.033(4) 0.005(3)
C20 0.066(6) 0.038(4) 0.087(5) -0.001(3) -0.032(4) -0.006(3)
C21 0.039(4) 0.056(4) 0.028(3) 0.003(3) -0.006(3) 0.000(3)
C22 0.036(4) 0.059(4) 0.029(3) 0.006(3) 0.002(2) -0.001(3)
C23 0.030(3) 0.044(3) 0.034(3) -0.001(2) -0.001(2) 0.003(2)
C24 0.030(4) 0.090(5) 0.038(3) 0.012(3) 0.002(3) 0.015(4)
C25 0.039(4) 0.089(5) 0.034(3) 0.013(3) 0.005(3) 0.017(4)

loop_
_atom_type_symbol
_atom_type_description
_atom_type_scat_dispersion_real
_atom_type_scat_dispersion_imag
_atom_type_scat_source
C C 0.0033 0.0016 'International Tables Vol C Tables 4.2.6.8 and 6.1.1.4'
H H 0.0000 0.0000 'International Tables Vol C Tables 4.2.6.8 and 6.1.1.4'
O O 0.0106 0.0060 'International Tables Vol C Tables 4.2.6.8 and 6.1.1.4'
S S 0.1246 0.1234 'International Tables Vol C Tables 4.2.6.8 and 6.1.1.4'
Mo Mo -1.6832 0.6857 'International Tables Vol C Tables 4.2.6.8 and 6.1.1.4'
I I -0.4742 1.8119 'International Tables Vol C Tables 4.2.6.8 and 6.1.1.4'
Cu Cu 0.3201 1.2651 'International Tables Vol C Tables 4.2.6.8 and 6.1.1.4'
N N 0.0061 0.0033 'International Tables Vol C Tables 4.2.6.8 and 6.1.1.4'

loop_
_geom_angle_atom_site_label_1
_geom_angle_atom_site_label_2
_geom_angle_atom_site_label_3
_geom_angle
_geom_angle_site_symmetry_1
_geom_angle_site_symmetry_3
O1 Mo1 S1 111.21(17) . .
O1 Mo1 S3 110.35(17) . .
S1 Mo1 S3 107.48(6) . .
O1 Mo1 S2 111.24(16) . .
S1 Mo1 S2 107.89(6) . .
S3 Mo1 S2 108.54(5) . .
O1 Mo1 Cu3 125.55(16) . .
S1 Mo1 Cu3 123.24(4) . .
S3 Mo1 Cu3 54.41(4) . .
S2 Mo1 Cu3 54.17(4) . .
O1 Mo1 Cu2 121.30(16) . .
S1 Mo1 Cu2 54.36(4) . .
S3 Mo1 Cu2 53.52(5) . .
S2 Mo1 Cu2 127.46(4) . .
Cu3 Mo1 Cu2 92.02(2) . .
O1 Mo1 Cu1 127.51(17) . .
S1 Mo1 Cu1 54.32(4) . .
S3 Mo1 Cu1 122.13(5) . .
S2 Mo1 Cu1 53.57(4) . .
Cu3 Mo1 Cu1 88.24(2) . .
Cu2 Mo1 Cu1 91.81(3) . .
N4 Cu1 N1 109.5(2) 2_655 .
N4 Cu1 S2 113.66(15) 2_655 .
N1 Cu1 S2 111.88(16) . .
N4 Cu1 S1 110.52(14) 2_655 .
N1 Cu1 S1 105.22(14) . .
S2 Cu1 S1 105.70(6) . .
N4 Cu1 Mo1 128.91(13) 2_655 .
N1 Cu1 Mo1 121.27(15) . .
S2 Cu1 Mo1 53.21(4) . .
S1 Cu1 Mo1 52.50(4) . .
N2 Cu2 S3 111.84(16) 4_544 .
N2 Cu2 S1 98.88(12) 4_544 .
S3 Cu2 S1 105.34(6) . .
N2 Cu2 I1 103.32(14) 4_544 .
S3 Cu2 I1 116.70(5) . .
S1 Cu2 I1 119.33(5) . .
N2 Cu2 Mo1 110.40(14) 4_544 .
S3 Cu2 Mo1 53.16(4) . .
S1 Cu2 Mo1 52.56(4) . .
I1 Cu2 Mo1 146.09(3) . .
N3 Cu3 N5 109.59(19) . .
N3 Cu3 S2 112.87(15) . .
N5 Cu3 S2 108.87(14) . .
N3 Cu3 S3 118.44(15) . .
N5 Cu3 S3 98.51(14) . .
S2 Cu3 S3 107.40(5) . .
N3 Cu3 Mo1 138.77(14) . .
N5 Cu3 Mo1 111.61(12) . .
S2 Cu3 Mo1 53.83(4) . .
S3 Cu3 Mo1 53.62(4) . .
Mo1 S1 Cu2 73.08(5) . .
Mo1 S1 Cu1 73.19(5) . .
Cu2 S1 Cu1 115.54(6) . .
Mo1 S2 Cu3 72.00(5) . .
Mo1 S2 Cu1 73.22(5) . .
Cu3 S2 Cu1 110.67(6) . .
Mo1 S3 Cu2 73.32(5) . .
Mo1 S3 Cu3 71.97(5) . .
Cu2 S3 Cu3 116.26(7) . .
C33 N8 C33 123(2) . 2
C33 N8 C32 85.4(13) . 2
C33 N8 C32 148.0(15) 2 2
C33 N8 C32 148.0(15) . .
C33 N8 C32 85.4(13) 2 .
C32 N8 C32 72.2(19) 2 .
C1 N1 C5 116.9(5) . .
C1 N1 Cu1 125.4(4) . .
C5 N1 Cu1 117.3(4) . .
C6 N2 C10 116.6(5) . .
C6 N2 Cu2 121.3(4) . 4_554
C10 N2 Cu2 119.8(4) . 4_554
C11 N3 C15 115.8(5) . .
C11 N3 Cu3 120.8(4) . .
C15 N3 Cu3 123.3(4) . .
C16 N4 C20 114.5(5) . .
C16 N4 Cu1 118.2(4) . 2_655
C20 N4 Cu1 127.0(4) . 2_655
C21 N5 C25 115.8(5) . .
C21 N5 Cu3 124.8(4) . .
C25 N5 Cu3 118.2(4) . .
C28 N6 C26 136.1(17) . .
C28 N6 C27 106.5(16) . .
C26 N6 C27 117.1(14) . .
C31 N7 C30 128(2) . .
C31 N7 C29 118.5(19) . .
C30 N7 C29 112.7(17) . .
N1 C1 C2 123.4(5) . .
N1 C1 H1 118.3 . .
C2 C1 H1 118.3 . .
C1 C2 C3 120.0(6) . .
C1 C2 H2 120.0 . .
C3 C2 H2 120.0 . .
C2 C3 C4 116.4(5) . .
C2 C3 C8 122.4(5) . .
C4 C3 C8 121.0(5) . .
C5 C4 C3 119.9(5) . .
C5 C4 H4 120.1 . .
C3 C4 H4 120.1 . .
N1 C5 C4 123.4(6) . .
N1 C5 H5 118.3 . .
C4 C5 H5 118.3 . .
N2 C6 C7 123.6(6) . .
N2 C6 H6 118.2 . .
C7 C6 H6 118.2 . .
C8 C7 C6 119.7(6) . .
C8 C7 H7 120.1 . .
C6 C7 H7 120.1 . .
C7 C8 C9 116.8(5) . .
C7 C8 C3 122.9(5) . .
C9 C8 C3 120.2(5) . .
C10 C9 C8 120.3(6) . .
C10 C9 H9 119.9 . .
C8 C9 H9 119.9 . .
N2 C10 C9 122.9(6) . .
N2 C10 H10 118.5 . .
C9 C10 H10 118.5 . .
N3 C11 C12 124.0(6) . .
N3 C11 H11 118.0 . .
C12 C11 H11 118.0 . .
C11 C12 C13 120.0(6) . .
C11 C12 H12 120.0 . .
C13 C12 H12 120.0 . .
C14 C13 C12 116.6(5) . .
C14 C13 C18 122.0(5) . .
C12 C13 C18 121.4(5) . .
C13 C14 C15 119.6(5) . .
C13 C14 H14 120.2 . .
C15 C14 H14 120.2 . .
N3 C15 C14 124.1(6) . .
N3 C15 H15 118.0 . .
C14 C15 H15 118.0 . .
N4 C16 C17 125.1(6) . .
N4 C16 H16 117.4 . .
C17 C16 H16 117.4 . .
C16 C17 C18 119.4(6) . .
C16 C17 H17 120.3 . .
C18 C17 H17 120.3 . .
C19 C18 C17 115.8(5) . .
C19 C18 C13 122.7(5) . .
C17 C18 C13 121.4(5) . .
C18 C19 C20 120.7(6) . .
C18 C19 H19 119.6 . .
C20 C19 H19 119.6 . .
N4 C20 C19 124.2(6) . .
N4 C20 H20 117.9 . .
C19 C20 H20 117.9 . .
N5 C21 C22 124.4(5) . .
N5 C21 H21 117.8 . .
C22 C21 H21 117.8 . .
C21 C22 C23 119.3(5) . .
C21 C22 H22 120.4 . .
C23 C22 H22 120.4 . .
C24 C23 C22 116.8(5) . .
C24 C23 C23 121.6(6) . 2
C22 C23 C23 121.6(6) . 2
C23 C24 C25 120.2(5) . .
C23 C24 H24 119.9 . .
C25 C24 H24 119.9 . .
N5 C25 C24 123.5(6) . .
N5 C25 H25 118.2 . .
C24 C25 H25 118.2 . .
N6 C26 H26A 109.5 . .
N6 C26 H26B 109.5 . .
H26A C26 H26B 109.5 . .
N6 C26 H26C 109.5 . .
H26A C26 H26C 109.5 . .
H26B C26 H26C 109.5 . .
N6 C27 H27A 109.5 . .
N6 C27 H27B 109.5 . .
H27A C27 H27B 109.5 . .
N6 C27 H27C 109.5 . .
H27A C27 H27C 109.5 . .
H27B C27 H27C 109.5 . .
O2 C28 N6 119(2) . .
O2 C28 H28 120.7 . .
N6 C28 H28 120.7 . .
N7 C29 H29A 109.5 . .
N7 C29 H29B 109.5 . .
H29A C29 H29B 109.5 . .
N7 C29 H29C 109.5 . .
H29A C29 H29C 109.5 . .
H29B C29 H29C 109.5 . .
N7 C30 H30A 109.5 . .
N7 C30 H30B 109.5 . .
H30A C30 H30B 109.5 . .
N7 C30 H30C 109.5 . .
H30A C30 H30C 109.5 . .
H30B C30 H30C 109.5 . .
N7 C31 O3 126(3) . .
N7 C31 H31 117.0 . .
O3 C31 H31 117.0 . .
N8 C32 C32 53.9(9) . 2
O4 C33 N8 101(2) . .

loop_
_geom_bond_atom_site_label_1
_geom_bond_atom_site_label_2
_geom_bond_distance
_geom_bond_site_symmetry_2
I1 Cu2 2.5524(9) .
Mo1 O1 1.706(4) .
Mo1 S1 2.2518(16) .
Mo1 S3 2.2668(15) .
Mo1 S2 2.2727(14) .
Mo1 Cu3 2.6775(8) .
Mo1 Cu2 2.7134(8) .
Mo1 Cu1 2.7171(9) .
Cu1 N4 2.046(5) 2_655
Cu1 N1 2.081(4) .
Cu1 S2 2.2835(17) .
Cu1 S1 2.3056(15) .
Cu2 N2 2.176(4) 4_544
Cu2 S3 2.2774(18) .
Cu2 S1 2.3049(15) .
Cu3 N3 2.007(4) .
Cu3 N5 2.112(5) .
Cu3 S2 2.2825(16) .
Cu3 S3 2.2899(16) .
O2 C28 1.19(2) .
O3 C31 1.32(3) .
O4 C33 1.26(3) .
N8 C33 1.398(15) .
N8 C33 1.398(15) 2
N8 C32 1.61(3) 2
N8 C32 1.61(3) .
N1 C1 1.329(7) .
N1 C5 1.336(7) .
N2 C6 1.332(8) .
N2 C10 1.340(8) .
N2 Cu2 2.176(4) 4_554
N3 C11 1.328(8) .
N3 C15 1.338(7) .
N4 C16 1.325(8) .
N4 C20 1.328(8) .
N4 Cu1 2.046(5) 2_655
N5 C21 1.332(7) .
N5 C25 1.343(7) .
N6 C28 1.36(2) .
N6 C26 1.37(2) .
N6 C27 1.435(15) .
N7 C31 1.26(3) .
N7 C30 1.374(15) .
N7 C29 1.420(15) .
C1 C2 1.381(8) .
C1 H1 0.9300 .
C2 C3 1.382(8) .
C2 H2 0.9300 .
C3 C4 1.396(8) .
C3 C8 1.476(7) .
C4 C5 1.371(8) .
C4 H4 0.9300 .
C5 H5 0.9300 .
C6 C7 1.380(8) .
C6 H6 0.9300 .
C7 C8 1.367(9) .
C7 H7 0.9300 .
C8 C9 1.390(8) .
C9 C10 1.366(8) .
C9 H9 0.9300 .
C10 H10 0.9300 .
C11 C12 1.378(8) .
C11 H11 0.9300 .
C12 C13 1.384(8) .
C12 H12 0.9300 .
C13 C14 1.380(8) .
C13 C18 1.482(8) .
C14 C15 1.381(8) .
C14 H14 0.9300 .
C15 H15 0.9300 .
C16 C17 1.373(8) .
C16 H16 0.9300 .
C17 C18 1.380(8) .
C17 H17 0.9300 .
C18 C19 1.364(8) .
C19 C20 1.371(9) .
C19 H19 0.9300 .
C20 H20 0.9300 .
C21 C22 1.361(9) .
C21 H21 0.9300 .
C22 C23 1.398(8) .
C22 H22 0.9300 .
C23 C24 1.370(8) .
C23 C23 1.484(12) 2
C24 C25 1.370(9) .
C24 H24 0.9300 .
C25 H25 0.9300 .
C26 H26A 0.9600 .
C26 H26B 0.9600 .
C26 H26C 0.9600 .
C27 H27A 0.9600 .
C27 H27B 0.9600 .
C27 H27C 0.9600 .
C28 H28 0.9300 .
C29 H29A 0.9600 .
C29 H29B 0.9600 .
C29 H29C 0.9600 .
C30 H30A 0.9600 .
C30 H30B 0.9600 .
C30 H30C 0.9600 .
C31 H31 0.9300 .
C32 C32 1.89(5) 2

loop_
_geom_torsion_atom_site_label_1
_geom_torsion_atom_site_label_2
_geom_torsion_atom_site_label_3
_geom_torsion_atom_site_label_4
_geom_torsion
_geom_torsion_site_symmetry_1
_geom_torsion_site_symmetry_4
O1 Mo1 Cu1 N4 -177.6(3) . 2_655
S1 Mo1 Cu1 N4 -87.04(19) . 2_655
S3 Mo1 Cu1 N4 2.14(19) . 2_655
S2 Mo1 Cu1 N4 92.32(19) . 2_655
Cu3 Mo1 Cu1 N4 47.16(18) . 2_655
Cu2 Mo1 Cu1 N4 -44.81(18) . 2_655
O1 Mo1 Cu1 N1 -5.1(3) . .
S1 Mo1 Cu1 N1 85.47(17) . .
S3 Mo1 Cu1 N1 174.65(17) . .
S2 Mo1 Cu1 N1 -95.17(17) . .
Cu3 Mo1 Cu1 N1 -140.33(17) . .
Cu2 Mo1 Cu1 N1 127.70(17) . .
O1 Mo1 Cu1 S2 90.1(2) . .
S1 Mo1 Cu1 S2 -179.36(6) . .
S3 Mo1 Cu1 S2 -90.18(7) . .
Cu3 Mo1 Cu1 S2 -45.16(5) . .
Cu2 Mo1 Cu1 S2 -137.13(5) . .
O1 Mo1 Cu1 S1 -90.6(2) . .
S3 Mo1 Cu1 S1 89.18(7) . .
S2 Mo1 Cu1 S1 179.36(6) . .
Cu3 Mo1 Cu1 S1 134.20(5) . .
Cu2 Mo1 Cu1 S1 42.23(5) . .
O1 Mo1 Cu2 N2 9.3(2) . 4_544
S1 Mo1 Cu2 N2 -85.56(15) . 4_544
S3 Mo1 Cu2 N2 102.56(15) . 4_544
S2 Mo1 Cu2 N2 -171.37(15) . 4_544
Cu3 Mo1 Cu2 N2 143.93(15) . 4_544
Cu1 Mo1 Cu2 N2 -127.77(15) . 4_544
O1 Mo1 Cu2 S3 -93.2(2) . .
S1 Mo1 Cu2 S3 171.88(7) . .
S2 Mo1 Cu2 S3 86.08(7) . .
Cu3 Mo1 Cu2 S3 41.38(5) . .
Cu1 Mo1 Cu2 S3 129.68(5) . .
O1 Mo1 Cu2 S1 94.9(2) . .
S3 Mo1 Cu2 S1 -171.88(7) . .
S2 Mo1 Cu2 S1 -85.81(7) . .
Cu3 Mo1 Cu2 S1 -130.50(5) . .
Cu1 Mo1 Cu2 S1 -42.20(5) . .
O1 Mo1 Cu2 I1 -177.0(2) . .
S1 Mo1 Cu2 I1 88.10(8) . .
S3 Mo1 Cu2 I1 -83.78(8) . .
S2 Mo1 Cu2 I1 2.29(9) . .
Cu3 Mo1 Cu2 I1 -42.40(7) . .
Cu1 Mo1 Cu2 I1 45.89(6) . .
O1 Mo1 Cu3 N3 -175.9(3) . .
S1 Mo1 Cu3 N3 4.8(2) . .
S3 Mo1 Cu3 N3 93.3(2) . .
S2 Mo1 Cu3 N3 -84.0(2) . .
Cu2 Mo1 Cu3 N3 52.4(2) . .
Cu1 Mo1 Cu3 N3 -39.3(2) . .
O1 Mo1 Cu3 N5 6.2(2) . .
S1 Mo1 Cu3 N5 -173.04(15) . .
S3 Mo1 Cu3 N5 -84.59(16) . .
S2 Mo1 Cu3 N5 98.12(16) . .
Cu2 Mo1 Cu3 N5 -125.41(15) . .
Cu1 Mo1 Cu3 N5 142.84(15) . .
O1 Mo1 Cu3 S2 -91.9(2) . .
S1 Mo1 Cu3 S2 88.85(7) . .
S3 Mo1 Cu3 S2 177.29(8) . .
Cu2 Mo1 Cu3 S2 136.48(6) . .
Cu1 Mo1 Cu3 S2 44.72(5) . .
O1 Mo1 Cu3 S3 90.8(2) . .
S1 Mo1 Cu3 S3 -88.44(7) . .
S2 Mo1 Cu3 S3 -177.29(8) . .
Cu2 Mo1 Cu3 S3 -40.81(6) . .
Cu1 Mo1 Cu3 S3 -132.56(6) . .
O1 Mo1 S1 Cu2 -114.05(18) . .
S3 Mo1 S1 Cu2 6.84(6) . .
S2 Mo1 S1 Cu2 123.71(5) . .
Cu3 Mo1 S1 Cu2 65.30(5) . .
Cu1 Mo1 S1 Cu2 124.25(5) . .
O1 Mo1 S1 Cu1 121.70(18) . .
S3 Mo1 S1 Cu1 -117.41(5) . .
S2 Mo1 S1 Cu1 -0.54(5) . .
Cu3 Mo1 S1 Cu1 -58.95(5) . .
Cu2 Mo1 S1 Cu1 -124.25(5) . .
N2 Cu2 S1 Mo1 108.95(15) 4_544 .
S3 Cu2 S1 Mo1 -6.73(6) . .
I1 Cu2 S1 Mo1 -140.24(4) . .
N2 Cu2 S1 Cu1 170.23(16) 4_544 .
S3 Cu2 S1 Cu1 54.55(9) . .
I1 Cu2 S1 Cu1 -78.96(8) . .
Mo1 Cu2 S1 Cu1 61.28(6) . .
N4 Cu1 S1 Mo1 123.93(15) 2_655 .
N1 Cu1 S1 Mo1 -117.99(17) . .
S2 Cu1 S1 Mo1 0.53(5) . .
N4 Cu1 S1 Cu2 62.70(17) 2_655 .
N1 Cu1 S1 Cu2 -179.22(17) . .
S2 Cu1 S1 Cu2 -60.69(8) . .
Mo1 Cu1 S1 Cu2 -61.23(6) . .
O1 Mo1 S2 Cu3 119.26(18) . .
S1 Mo1 S2 Cu3 -118.51(5) . .
S3 Mo1 S2 Cu3 -2.33(7) . .
Cu2 Mo1 S2 Cu3 -60.11(6) . .
Cu1 Mo1 S2 Cu3 -119.05(5) . .
O1 Mo1 S2 Cu1 -121.68(18) . .
S1 Mo1 S2 Cu1 0.55(5) . .
S3 Mo1 S2 Cu1 116.73(6) . .
Cu3 Mo1 S2 Cu1 119.05(5) . .
Cu2 Mo1 S2 Cu1 58.94(6) . .
N3 Cu3 S2 Mo1 134.65(16) . .
N5 Cu3 S2 Mo1 -103.43(14) . .
S3 Cu3 S2 Mo1 2.29(7) . .
N3 Cu3 S2 Cu1 71.20(16) . .
N5 Cu3 S2 Cu1 -166.88(14) . .
S3 Cu3 S2 Cu1 -61.16(8) . .
Mo1 Cu3 S2 Cu1 -63.45(5) . .
N4 Cu1 S2 Mo1 -121.91(14) 2_655 .
N1 Cu1 S2 Mo1 113.47(15) . .
S1 Cu1 S2 Mo1 -0.53(5) . .
N4 Cu1 S2 Cu3 -59.22(16) 2_655 .
N1 Cu1 S2 Cu3 176.17(15) . .
S1 Cu1 S2 Cu3 62.17(7) . .
Mo1 Cu1 S2 Cu3 62.70(5) . .
O1 Mo1 S3 Cu2 114.51(17) . .
S1 Mo1 S3 Cu2 -6.91(6) . .
S2 Mo1 S3 Cu2 -123.36(6) . .
Cu3 Mo1 S3 Cu2 -125.67(6) . .
Cu1 Mo1 S3 Cu2 -65.29(5) . .
O1 Mo1 S3 Cu3 -119.81(17) . .
S1 Mo1 S3 Cu3 118.76(5) . .
S2 Mo1 S3 Cu3 2.32(7) . .
Cu2 Mo1 S3 Cu3 125.67(6) . .
Cu1 Mo1 S3 Cu3 60.38(6) . .
N2 Cu2 S3 Mo1 -99.72(13) 4_544 .
S1 Cu2 S3 Mo1 6.68(6) . .
I1 Cu2 S3 Mo1 141.63(4) . .
N2 Cu2 S3 Cu3 -159.19(14) 4_544 .
S1 Cu2 S3 Cu3 -52.79(8) . .
I1 Cu2 S3 Cu3 82.16(7) . .
Mo1 Cu2 S3 Cu3 -59.47(6) . .
N3 Cu3 S3 Mo1 -131.55(16) . .
N5 Cu3 S3 Mo1 110.63(13) . .
S2 Cu3 S3 Mo1 -2.29(7) . .
N3 Cu3 S3 Cu2 -71.36(18) . .
N5 Cu3 S3 Cu2 170.83(14) . .
S2 Cu3 S3 Cu2 57.90(9) . .
Mo1 Cu3 S3 Cu2 60.19(6) . .
N4 Cu1 N1 C1 -66.2(7) 2_655 .
S2 Cu1 N1 C1 60.8(6) . .
S1 Cu1 N1 C1 175.0(6) . .
Mo1 Cu1 N1 C1 120.0(6) . .
N4 Cu1 N1 C5 120.8(5) 2_655 .
S2 Cu1 N1 C5 -112.3(5) . .
S1 Cu1 N1 C5 2.0(6) . .
Mo1 Cu1 N1 C5 -53.0(6) . .
N5 Cu3 N3 C11 133.0(5) . .
S2 Cu3 N3 C11 -105.5(5) . .
S3 Cu3 N3 C11 21.2(6) . .
Mo1 Cu3 N3 C11 -44.9(6) . .
N5 Cu3 N3 C15 -51.3(5) . .
S2 Cu3 N3 C15 70.2(5) . .
S3 Cu3 N3 C15 -163.1(4) . .
Mo1 Cu3 N3 C15 130.8(4) . .
N3 Cu3 N5 C21 -38.0(5) . .
S2 Cu3 N5 C21 -161.9(4) . .
S3 Cu3 N5 C21 86.3(5) . .
Mo1 Cu3 N5 C21 140.5(4) . .
N3 Cu3 N5 C25 154.6(5) . .
S2 Cu3 N5 C25 30.7(5) . .
S3 Cu3 N5 C25 -81.1(5) . .
Mo1 Cu3 N5 C25 -26.9(5) . .
C5 N1 C1 C2 1.3(12) . .
Cu1 N1 C1 C2 -171.8(6) . .
N1 C1 C2 C3 -1.5(13) . .
C1 C2 C3 C4 0.5(12) . .
C1 C2 C3 C8 176.4(7) . .
C2 C3 C4 C5 0.5(12) . .
C8 C3 C4 C5 -175.5(7) . .
C1 N1 C5 C4 -0.2(12) . .
Cu1 N1 C5 C4 173.4(6) . .
C3 C4 C5 N1 -0.7(13) . .
C10 N2 C6 C7 -2.9(9) . .
Cu2 N2 C6 C7 160.1(5) 4_554 .
N2 C6 C7 C8 0.9(10) . .
C6 C7 C8 C9 2.3(9) . .
C6 C7 C8 C3 -176.2(6) . .
C2 C3 C8 C7 39.7(10) . .
C4 C3 C8 C7 -144.6(7) . .
C2 C3 C8 C9 -138.7(7) . .
C4 C3 C8 C9 37.0(10) . .
C7 C8 C9 C10 -3.4(10) . .
C3 C8 C9 C10 175.1(6) . .
C6 N2 C10 C9 1.7(10) . .
Cu2 N2 C10 C9 -161.6(5) 4_554 .
C8 C9 C10 N2 1.5(11) . .
C15 N3 C11 C12 -0.2(10) . .
Cu3 N3 C11 C12 175.8(6) . .
N3 C11 C12 C13 -1.4(11) . .
C11 C12 C13 C14 1.7(10) . .
C11 C12 C13 C18 -179.1(6) . .
C12 C13 C14 C15 -0.6(9) . .
C18 C13 C14 C15 -179.8(6) . .
C11 N3 C15 C14 1.3(10) . .
Cu3 N3 C15 C14 -174.6(5) . .
C13 C14 C15 N3 -0.9(10) . .
C20 N4 C16 C17 3.1(12) . .
Cu1 N4 C16 C17 -171.1(7) 2_655 .
N4 C16 C17 C18 0.8(13) . .
C16 C17 C18 C19 -3.5(11) . .
C16 C17 C18 C13 177.6(7) . .
C14 C13 C18 C19 -29.5(10) . .
C12 C13 C18 C19 151.3(7) . .
C14 C13 C18 C17 149.3(7) . .
C12 C13 C18 C17 -29.9(10) . .
C17 C18 C19 C20 2.4(12) . .
C13 C18 C19 C20 -178.7(7) . .
C16 N4 C20 C19 -4.3(12) . .
Cu1 N4 C20 C19 169.3(7) 2_655 .
C18 C19 C20 N4 1.6(14) . .
C25 N5 C21 C22 0.0(9) . .
Cu3 N5 C21 C22 -167.6(5) . .
N5 C21 C22 C23 1.2(10) . .
C21 C22 C23 C24 -0.9(9) . .
C21 C22 C23 C23 -179.1(4) . 2
C22 C23 C24 C25 -0.5(10) . .
C23 C23 C24 C25 177.6(5) 2 .
C21 N5 C25 C24 -1.6(10) . .
Cu3 N5 C25 C24 167.0(6) . .
C23 C24 C25 N5 1.8(12) . .
C26 N6 C28 O2 -7(4) . .
C27 N6 C28 O2 178.0(17) . .
C30 N7 C31 O3 -3(5) . .
C29 N7 C31 O3 167(3) . .
C33 N8 C32 C32 -48(3) . 2
C33 N8 C32 C32 156.9(17) 2 2
C33 N8 C33 O4 22.8(17) 2 .
C32 N8 C33 O4 -172(2) 2 .
C32 N8 C33 O4 -128(3) . .
